data_7235771
loop_
_publ_author_name
'Kong, Lidan'
'Zou, Ruyi'
'Bi, Wenzhu'
'Zhong, Ruiqin'
'Mu, Weijun'
'Liu, Jia'
'Han, Ray P. S.'
'Zou, Ruqiang'

_publ_section_title
;
 Selective adsorption of CO2/CH4 and CO2/N2 within a charged
 metal--organic framework
;
_journal_issue 42
_journal_name_full 'J. Mater. Chem. A'
_journal_page_first 17771
_journal_paper_doi 10.1039/C4TA01993H
_journal_volume 2
_journal_year 2014
_chemical_formula_sum 'C43.5 H21.5 N2 O15 Zn3'
_chemical_formula_weight 1008.24
_space_group_IT_number 15
_space_group_name_Hall '-C 2yc'
_space_group_name_H-M_alt 'C 1 2/c 1'
_symmetry_cell_setting monoclinic
_symmetry_space_group_name_H-M 'C 1 2/c 1'
_atom_sites_solution_hydrogens geom
_atom_sites_solution_primary direct
_atom_sites_solution_secondary difmap
_audit_creation_method SHELXL-97
_cell_angle_alpha 90.00
_cell_angle_beta 101.184(3)
_cell_angle_gamma 90.00
_cell_formula_units_Z 8
_cell_length_a 20.2644(6)
_cell_length_b 19.1216(7)
_cell_length_c 26.8248(8)
_cell_measurement_temperature 293(2)
_cell_volume 10196.9(6)
_computing_structure_refinement 'SHELXL-97 (Sheldrick, 1997)'
_computing_structure_solution 'SHELXS-97 (Sheldrick, 1990)'
_diffrn_ambient_temperature 293(2)
_diffrn_measured_fraction_theta_full 0.990
_diffrn_measured_fraction_theta_max 0.990
_diffrn_radiation_monochromator graphite
_diffrn_radiation_source 'fine-focus sealed tube'
_diffrn_radiation_type MoK\a
_diffrn_radiation_wavelength 0.71073
_diffrn_reflns_av_R_equivalents 0.0525
_diffrn_reflns_av_sigmaI/netI 0.1079
_diffrn_reflns_limit_h_max 24
_diffrn_reflns_limit_h_min -23
_diffrn_reflns_limit_k_max 18
_diffrn_reflns_limit_k_min -22
_diffrn_reflns_limit_l_max 31
_diffrn_reflns_limit_l_min -28
_diffrn_reflns_number 18338
_diffrn_reflns_theta_full 25.10
_diffrn_reflns_theta_max 25.10
_diffrn_reflns_theta_min 2.96
_exptl_absorpt_coefficient_mu 1.461
_exptl_crystal_density_diffrn 1.314
_exptl_crystal_density_method 'not measured'
_exptl_crystal_F_000 4052
_refine_diff_density_max 1.875
_refine_diff_density_min -1.292
_refine_diff_density_rms 0.106
_refine_ls_extinction_method none
_refine_ls_goodness_of_fit_ref 0.967
_refine_ls_hydrogen_treatment mixed
_refine_ls_matrix_type full
_refine_ls_number_parameters 558
_refine_ls_number_reflns 8998
_refine_ls_number_restraints 4
_refine_ls_restrained_S_all 0.978
_refine_ls_R_factor_all 0.1079
_refine_ls_R_factor_gt 0.0622
_refine_ls_shift/su_max 0.002
_refine_ls_shift/su_mean 0.000
_refine_ls_structure_factor_coef Fsqd
_refine_ls_weighting_details 'calc w=1/[\s^2^(Fo^2^)+(0.0874P)^2^+0.0000P] where P=(Fo^2^+2Fc^2^)/3'
_refine_ls_weighting_scheme calc
_refine_ls_wR_factor_gt 0.1563
_refine_ls_wR_factor_ref 0.1729
_reflns_number_gt 5266
_reflns_number_total 8998
_reflns_threshold_expression >2sigma(I)
_cod_data_source_file c4ta01993h2.cif
_cod_data_source_block 1_Squeeze
_cod_depositor_comments
;
The following automatic conversions were performed:

data item '_symmetry_cell_setting' value 'Monoclinic' was changed to
'monoclinic' in accordance with the
/home/saulius/struct/COD-crude-data/automatic-downloads/DataCite-retrospective/RSC/depositions/lib/dictionaries/cif_core.dic
dictionary named 'cif_core.dic' version 2.4.2 last updated on
2011-04-26.

Automatic conversion script
Id: cif_fix_values 6909 2019-04-08 15:41:33Z antanas 
;
_cod_original_sg_symbol_H-M C2/c
_cod_original_formula_sum 'C43.50 H21.50 N2 O15 Zn3'
_cod_database_code 7235771

loop_
_symmetry_equiv_pos_as_xyz
'x, y, z'
'-x, y, -z+1/2'
'x+1/2, y+1/2, z'
'-x+1/2, y+1/2, -z+1/2'
'-x, -y, -z'
'x, -y, z-1/2'
'-x+1/2, -y+1/2, -z'
'x+1/2, -y+1/2, z-1/2'

loop_
_atom_site_label
_atom_site_type_symbol
_atom_site_fract_x
_atom_site_fract_y
_atom_site_fract_z
_atom_site_U_iso_or_equiv
_atom_site_adp_type
_atom_site_occupancy
_atom_site_symmetry_multiplicity
_atom_site_calc_flag
_atom_site_refinement_flags
Zn1 Zn 0.51340(3) 0.51584(3) 1.05511(2) 0.02251(19) Uani 1 1 d .
Zn2 Zn 0.63647(4) 0.40727(4) 1.24286(3) 0.0385(2) Uani 1 1 d .
Zn3 Zn 0.78725(3) 0.34240(4) 1.26382(3) 0.0320(2) Uani 1 1 d .
C1 C 0.6581(3) 0.8031(3) 0.9569(2) 0.0372(16) Uani 1 1 d .
C2 C 0.6220(3) 0.7662(4) 0.9156(3) 0.0431(18) Uani 1 1 d .
H2 H 0.6205 0.7815 0.8825 0.052 Uiso 1 1 calc R
C3 C 0.5885(3) 0.7063(3) 0.9253(2) 0.0402(17) Uani 1 1 d .
H3 H 0.5647 0.6803 0.8984 0.048 Uiso 1 1 calc R
C4 C 0.5904(3) 0.6841(3) 0.9760(3) 0.0331(15) Uani 1 1 d .
C5 C 0.6249(3) 0.7218(3) 1.0165(2) 0.0349(16) Uani 1 1 d .
H5 H 0.6243 0.7078 1.0496 0.042 Uiso 1 1 calc R
C6 C 0.6609(3) 0.7815(3) 1.0072(2) 0.0342(15) Uani 1 1 d .
C7 C 0.7052(3) 0.8285(3) 1.0394(2) 0.0340(16) Uani 1 1 d .
C8 C 0.7299(3) 0.8338(3) 1.0915(2) 0.0317(15) Uani 1 1 d .
H8 H 0.7161 0.8021 1.1137 0.038 Uiso 1 1 calc R
C9 C 0.7753(3) 0.8864(3) 1.1102(2) 0.0327(15) Uani 1 1 d .
C10 C 0.7953(4) 0.9349(4) 1.0768(3) 0.0454(18) Uani 1 1 d .
H10 H 0.8252 0.9704 1.0897 0.055 Uiso 1 1 calc R
C11 C 0.7716(4) 0.9307(4) 1.0252(3) 0.0484(19) Uani 1 1 d .
H11 H 0.7844 0.9633 1.0032 0.058 Uiso 1 1 calc R
C12 C 0.7282(3) 0.8770(4) 1.0072(2) 0.0413(17) Uani 1 1 d .
C13 C 0.7052(3) 0.9023(3) 0.9135(2) 0.0368(16) Uani 1 1 d .
C14 C 0.7666(4) 0.9063(4) 0.8998(3) 0.064(2) Uani 1 1 d .
H14 H 0.8032 0.8816 0.9177 0.076 Uiso 1 1 calc R
C15 C 0.7734(4) 0.9475(4) 0.8590(3) 0.055(2) Uani 1 1 d .
H15 H 0.8152 0.9507 0.8498 0.066 Uiso 1 1 calc R
C16 C 0.7207(4) 0.9835(4) 0.8319(2) 0.0449(19) Uani 1 1 d .
C17 C 0.6589(4) 0.9782(4) 0.8461(3) 0.055(2) Uani 1 1 d .
H17 H 0.6224 1.0030 0.8282 0.065 Uiso 1 1 calc R
C18 C 0.6507(4) 0.9369(4) 0.8860(3) 0.055(2) Uani 1 1 d .
H18 H 0.6085 0.9322 0.8945 0.066 Uiso 1 1 calc R
C19 C 0.5565(3) 0.6165(3) 0.9852(3) 0.0330(15) Uani 1 1 d .
C20 C 0.8023(3) 0.8921(4) 1.1653(3) 0.0385(16) Uani 1 1 d .
C21 C 0.7338(5) 1.0332(5) 0.7899(3) 0.067(3) Uani 1 1 d .
C22 C 0.6377(3) 0.2213(4) 1.0275(2) 0.0383(17) Uani 1 1 d .
C23 C 0.5899(3) 0.2573(4) 1.0483(3) 0.051(2) Uani 1 1 d .
H23 H 0.5467 0.2649 1.0298 0.062 Uiso 1 1 calc R
C24 C 0.6087(3) 0.2810(4) 1.0970(3) 0.0439(18) Uani 1 1 d .
H24 H 0.5783 0.3067 1.1114 0.053 Uiso 1 1 calc R
C25 C 0.6737(3) 0.2672(3) 1.1261(2) 0.0352(16) Uani 1 1 d .
C26 C 0.7195(3) 0.2286(3) 1.1061(2) 0.0350(16) Uani 1 1 d .
H26 H 0.7616 0.2186 1.1255 0.042 Uiso 1 1 calc R
C27 C 0.7017(3) 0.2046(3) 1.0558(2) 0.0336(16) Uani 1 1 d .
C28 C 0.7360(3) 0.1643(3) 1.0230(2) 0.0334(15) Uani 1 1 d .
C29 C 0.6928(3) 0.1591(3) 0.9758(2) 0.0391(17) Uani 1 1 d .
C30 C 0.7109(3) 0.1257(4) 0.9344(3) 0.0448(18) Uani 1 1 d .
H30 H 0.6811 0.1223 0.9034 0.054 Uiso 1 1 calc R
C31 C 0.7752(3) 0.0975(3) 0.9412(3) 0.0394(17) Uani 1 1 d .
H31 H 0.7895 0.0770 0.9137 0.047 Uiso 1 1 calc R
C32 C 0.8199(3) 0.0993(3) 0.9894(2) 0.0323(15) Uani 1 1 d .
C33 C 0.7999(3) 0.1335(3) 1.0294(2) 0.0323(15) Uani 1 1 d .
H33 H 0.8291 0.1362 1.0608 0.039 Uiso 1 1 calc R
C34 C 0.5726(3) 0.1962(4) 0.9405(3) 0.050(2) Uani 1 1 d .
C35 C 0.5408(4) 0.2581(5) 0.9256(3) 0.061(2) Uani 1 1 d .
H35 H 0.5588 0.2996 0.9404 0.073 Uiso 1 1 calc R
C36 C 0.4826(4) 0.2604(6) 0.8891(3) 0.087(3) Uani 1 1 d .
H36 H 0.4633 0.3037 0.8800 0.105 Uiso 1 1 calc R
C37 C 0.4521(6) 0.2024(6) 0.8659(4) 0.096(3) Uiso 1 1 d D
C38 C 0.4847(5) 0.1377(7) 0.8829(4) 0.105(4) Uani 1 1 d .
H38 H 0.4646 0.0964 0.8692 0.126 Uiso 1 1 calc R
C39 C 0.5455(4) 0.1323(5) 0.9192(3) 0.078(3) Uani 1 1 d .
H39 H 0.5662 0.0895 0.9284 0.094 Uiso 1 1 calc R
C40 C 0.6920(3) 0.3000(3) 1.1777(2) 0.0382(16) Uani 1 1 d .
C41 C 0.8860(3) 0.0651(3) 0.9946(3) 0.0299(14) Uani 1 1 d .
C42 C 0.3869(5) 0.2019(6) 0.8244(4) 0.106(4) Uani 1 1 d D
C43 C 0.5000 0.3738(7) 1.2500 0.082(4) Uani 1 2 d S
H43 H 0.5000 0.4224 1.2500 0.098 Uiso 1 2 calc SR
C44 C 0.5600(3) 0.4812(4) 1.1578(3) 0.0448(18) Uani 1 1 d .
H44 H 0.5645 0.4383 1.1424 0.054 Uiso 1 1 calc R
N1 N 0.6983(3) 0.8613(3) 0.9566(2) 0.0444(15) Uani 1 1 d .
N2 N 0.6322(3) 0.1929(3) 0.9792(2) 0.0450(15) Uani 1 1 d .
O1 O 0.5565(2) 0.6015(2) 1.03089(18) 0.0424(12) Uani 1 1 d .
O2 O 0.5314(2) 0.5803(2) 0.94707(17) 0.0391(11) Uani 1 1 d .
O3 O 0.7860(2) 0.8468(2) 1.19613(16) 0.0384(11) Uani 1 1 d .
O4 O 0.8442(2) 0.9390(2) 1.18227(17) 0.0496(13) Uani 1 1 d .
O5 O 0.7828(4) 1.0267(3) 0.7712(2) 0.091(2) Uani 1 1 d .
O6 O 0.6903(3) 1.0798(4) 0.7776(3) 0.107(3) Uani 1 1 d .
O7 O 0.6521(2) 0.3437(3) 1.18852(18) 0.0617(16) Uani 1 1 d .
O8 O 0.7470(2) 0.2822(2) 1.20611(16) 0.0455(12) Uani 1 1 d .
O9 O 0.9221(2) 0.0641(2) 1.03852(17) 0.0394(11) Uani 1 1 d .
O10 O 0.9006(2) 0.0376(2) 0.95590(18) 0.0446(12) Uani 1 1 d .
O11 O 0.3692(5) 0.1432(5) 0.8157(4) 0.154(4) Uiso 1 1 d D
O12 O 0.3636(6) 0.2589(5) 0.8142(5) 0.192(5) Uiso 1 1 d D
O13 O 0.5551(3) 0.3475(3) 1.2506(3) 0.0779(19) Uani 1 1 d .
O14 O 0.5779(3) 0.4848(2) 1.20542(17) 0.0554(14) Uani 1 1 d .
O15 O 0.5368(2) 0.5305(2) 1.13003(16) 0.0351(11) Uani 1 1 d .

loop_
_atom_site_aniso_label
_atom_site_aniso_U_11
_atom_site_aniso_U_22
_atom_site_aniso_U_33
_atom_site_aniso_U_23
_atom_site_aniso_U_13
_atom_site_aniso_U_12
Zn1 0.0234(4) 0.0236(4) 0.0185(4) -0.0007(3) -0.0008(3) -0.0001(3)
Zn2 0.0376(4) 0.0535(5) 0.0222(4) 0.0014(4) 0.0005(3) 0.0128(4)
Zn3 0.0276(4) 0.0426(5) 0.0224(4) 0.0040(3) -0.0033(3) 0.0043(3)
C1 0.044(4) 0.037(4) 0.029(4) 0.004(3) 0.003(3) -0.017(3)
C2 0.051(4) 0.048(4) 0.026(4) 0.012(3) -0.002(3) -0.015(4)
C3 0.051(4) 0.036(4) 0.029(4) -0.002(3) -0.006(3) -0.007(3)
C4 0.036(4) 0.028(3) 0.036(4) 0.002(3) 0.008(3) -0.006(3)
C5 0.042(4) 0.031(4) 0.031(4) 0.002(3) 0.007(3) -0.009(3)
C6 0.039(4) 0.031(4) 0.032(4) 0.003(3) 0.003(3) -0.011(3)
C7 0.044(4) 0.028(4) 0.029(4) 0.004(3) 0.005(3) -0.013(3)
C8 0.042(4) 0.031(4) 0.022(3) 0.011(3) 0.007(3) 0.002(3)
C9 0.038(4) 0.038(4) 0.021(3) 0.000(3) 0.001(3) -0.006(3)
C10 0.058(5) 0.047(4) 0.030(4) -0.004(3) 0.006(3) -0.018(4)
C11 0.063(5) 0.048(4) 0.032(4) 0.006(3) 0.002(3) -0.028(4)
C12 0.056(4) 0.041(4) 0.023(4) 0.008(3) -0.001(3) -0.015(4)
C13 0.050(4) 0.041(4) 0.016(3) 0.004(3) -0.001(3) -0.013(3)
C14 0.063(5) 0.073(6) 0.051(5) 0.026(4) 0.001(4) 0.004(4)
C15 0.060(5) 0.071(5) 0.038(5) 0.011(4) 0.018(4) -0.012(4)
C16 0.055(5) 0.051(4) 0.022(4) 0.009(3) -0.010(3) -0.022(4)
C17 0.042(4) 0.056(5) 0.059(5) 0.029(4) -0.007(4) -0.010(4)
C18 0.047(5) 0.065(5) 0.052(5) 0.011(4) 0.009(4) -0.013(4)
C19 0.032(4) 0.022(3) 0.045(5) -0.001(3) 0.007(3) -0.001(3)
C20 0.042(4) 0.044(4) 0.029(4) -0.004(3) 0.007(3) -0.004(4)
C21 0.083(7) 0.075(7) 0.034(5) 0.018(4) -0.012(5) -0.051(6)
C22 0.027(3) 0.057(5) 0.026(4) -0.012(3) -0.008(3) 0.011(3)
C23 0.026(4) 0.085(6) 0.036(4) -0.017(4) -0.011(3) 0.021(4)
C24 0.027(3) 0.068(5) 0.036(4) -0.014(4) 0.003(3) 0.013(3)
C25 0.034(4) 0.043(4) 0.028(4) -0.007(3) 0.004(3) 0.007(3)
C26 0.027(3) 0.053(4) 0.021(3) -0.007(3) -0.007(3) 0.009(3)
C27 0.028(3) 0.041(4) 0.029(4) -0.015(3) -0.003(3) 0.009(3)
C28 0.030(3) 0.039(4) 0.029(4) -0.007(3) 0.000(3) 0.008(3)
C29 0.035(4) 0.046(4) 0.032(4) -0.010(3) -0.006(3) 0.019(3)
C30 0.045(4) 0.051(4) 0.031(4) -0.015(3) -0.012(3) 0.018(4)
C31 0.038(4) 0.044(4) 0.034(4) -0.014(3) 0.000(3) 0.009(3)
C32 0.032(4) 0.031(4) 0.034(4) -0.008(3) 0.007(3) 0.005(3)
C33 0.027(3) 0.041(4) 0.022(3) -0.004(3) -0.011(3) 0.007(3)
C34 0.030(4) 0.078(5) 0.035(4) -0.023(4) -0.011(3) 0.013(4)
C35 0.043(4) 0.097(6) 0.034(4) -0.015(4) -0.013(3) 0.029(5)
C36 0.054(5) 0.160(10) 0.044(5) 0.004(6) -0.003(4) 0.064(6)
C38 0.091(7) 0.157(10) 0.059(7) -0.065(7) -0.004(5) -0.048(7)
C39 0.046(5) 0.095(7) 0.077(7) -0.036(6) -0.027(4) 0.012(5)
C40 0.041(4) 0.045(4) 0.026(4) -0.006(3) 0.001(3) 0.007(3)
C41 0.031(3) 0.024(3) 0.034(4) 0.001(3) 0.005(3) -0.001(3)
C42 0.089(8) 0.135(11) 0.122(10) -0.002(9) 0.088(8) 0.015(8)
C43 0.077(10) 0.049(8) 0.127(14) 0.000 0.040(9) 0.000
C44 0.056(5) 0.048(4) 0.026(4) -0.008(4) -0.002(3) 0.010(4)
N1 0.060(4) 0.043(3) 0.025(3) 0.003(3) -0.004(3) -0.026(3)
N2 0.032(3) 0.066(4) 0.031(3) -0.021(3) -0.009(2) 0.015(3)
O1 0.052(3) 0.032(3) 0.045(3) 0.004(2) 0.013(2) -0.012(2)
O2 0.046(3) 0.024(2) 0.044(3) -0.003(2) 0.002(2) -0.011(2)
O3 0.039(3) 0.051(3) 0.026(3) 0.007(2) 0.009(2) 0.003(2)
O4 0.059(3) 0.059(3) 0.027(3) -0.006(2) -0.002(2) -0.018(3)
O5 0.116(6) 0.102(5) 0.066(5) 0.013(4) 0.044(4) -0.048(4)
O6 0.082(5) 0.125(6) 0.096(6) 0.083(5) -0.025(4) -0.024(4)
O7 0.056(3) 0.087(4) 0.034(3) -0.029(3) -0.010(2) 0.039(3)
O8 0.039(3) 0.062(3) 0.029(3) -0.016(2) -0.010(2) 0.021(2)
O9 0.035(2) 0.040(3) 0.041(3) -0.002(2) 0.002(2) 0.012(2)
O10 0.038(3) 0.045(3) 0.049(3) -0.011(2) 0.006(2) 0.017(2)
O13 0.038(3) 0.070(4) 0.129(6) 0.001(4) 0.023(3) 0.004(3)
O14 0.079(4) 0.054(3) 0.026(3) 0.005(2) -0.006(3) 0.020(3)
O15 0.045(3) 0.032(3) 0.025(3) 0.000(2) -0.002(2) 0.003(2)

loop_
_atom_type_symbol
_atom_type_description
_atom_type_scat_dispersion_real
_atom_type_scat_dispersion_imag
_atom_type_scat_source
C C 0.0033 0.0016 'International Tables Vol C Tables 4.2.6.8 and 6.1.1.4'
H H 0.0000 0.0000 'International Tables Vol C Tables 4.2.6.8 and 6.1.1.4'
N N 0.0061 0.0033 'International Tables Vol C Tables 4.2.6.8 and 6.1.1.4'
O O 0.0106 0.0060 'International Tables Vol C Tables 4.2.6.8 and 6.1.1.4'
Zn Zn 0.2839 1.4301 'International Tables Vol C Tables 4.2.6.8 and 6.1.1.4'

loop_
_geom_angle_atom_site_label_1
_geom_angle_atom_site_label_2
_geom_angle_atom_site_label_3
_geom_angle
_geom_angle_site_symmetry_1
_geom_angle_site_symmetry_3
O15 Zn1 O1 100.20(18) . .
O15 Zn1 O9 100.67(18) . 3_455
O1 Zn1 O9 89.60(18) . 3_455
O15 Zn1 O2 99.94(18) . 5_667
O1 Zn1 O2 159.33(19) . 5_667
O9 Zn1 O2 91.26(17) 3_455 5_667
O15 Zn1 O10 99.73(18) . 7_657
O1 Zn1 O10 85.83(18) . 7_657
O9 Zn1 O10 159.57(18) 3_455 7_657
O2 Zn1 O10 86.20(18) 5_667 7_657
O15 Zn1 Zn1 175.20(13) . 5_667
O1 Zn1 Zn1 81.49(14) . 5_667
O9 Zn1 Zn1 83.79(13) 3_455 5_667
O2 Zn1 Zn1 78.07(13) 5_667 5_667
O10 Zn1 Zn1 75.85(13) 7_657 5_667
O7 Zn2 O14 104.3(2) . .
O7 Zn2 O13 88.8(2) . .
O14 Zn2 O13 93.0(2) . .
O7 Zn2 O4 151.02(19) . 4_647
O14 Zn2 O4 104.39(19) . 4_647
O13 Zn2 O4 94.0(2) . 4_647
O7 Zn2 O5 89.8(3) . 7_667
O14 Zn2 O5 82.9(3) . 7_667
O13 Zn2 O5 175.2(3) . 7_667
O4 Zn2 O5 89.4(2) 4_647 7_667
O7 Zn2 O3 91.72(17) . 4_647
O14 Zn2 O3 162.01(18) . 4_647
O13 Zn2 O3 95.6(2) . 4_647
O4 Zn2 O3 59.30(16) 4_647 4_647
O5 Zn2 O3 89.0(2) 7_667 4_647
O7 Zn2 C20 121.8(2) . 4_647
O14 Zn2 C20 133.3(2) . 4_647
O13 Zn2 C20 95.1(2) . 4_647
O4 Zn2 C20 29.26(18) 4_647 4_647
O5 Zn2 C20 89.5(2) 7_667 4_647
O3 Zn2 C20 30.04(17) 4_647 4_647
O6 Zn3 O11 92.2(4) 7_667 8_556
O6 Zn3 O8 96.0(3) 7_667 .
O11 Zn3 O8 143.1(3) 8_556 .
O6 Zn3 O3 123.4(3) 7_667 4_647
O11 Zn3 O3 103.1(3) 8_556 4_647
O8 Zn3 O3 102.08(19) . 4_647
O6 Zn3 C42 112.4(3) 7_667 8_556
O11 Zn3 C42 28.0(2) 8_556 8_556
O8 Zn3 C42 118.3(3) . 8_556
O3 Zn3 C42 105.0(2) 4_647 8_556
N1 C1 C2 128.6(6) . .
N1 C1 C6 109.1(5) . .
C2 C1 C6 122.2(6) . .
C3 C2 C1 118.2(6) . .
C3 C2 H2 120.9 . .
C1 C2 H2 120.9 . .
C2 C3 C4 120.4(6) . .
C2 C3 H3 119.8 . .
C4 C3 H3 119.8 . .
C5 C4 C3 121.0(6) . .
C5 C4 C19 119.9(6) . .
C3 C4 C19 119.0(6) . .
C4 C5 C6 119.3(6) . .
C4 C5 H5 120.3 . .
C6 C5 H5 120.3 . .
C5 C6 C1 118.9(6) . .
C5 C6 C7 133.6(6) . .
C1 C6 C7 107.4(5) . .
C8 C7 C12 118.1(6) . .
C8 C7 C6 135.3(6) . .
C12 C7 C6 106.6(6) . .
C9 C8 C7 120.0(6) . .
C9 C8 H8 120.0 . .
C7 C8 H8 120.0 . .
C8 C9 C10 120.0(6) . .
C8 C9 C20 120.5(6) . .
C10 C9 C20 119.5(6) . .
C11 C10 C9 121.1(6) . .
C11 C10 H10 119.5 . .
C9 C10 H10 119.5 . .
C10 C11 C12 118.1(6) . .
C10 C11 H11 121.0 . .
C12 C11 H11 121.0 . .
C11 C12 N1 128.6(6) . .
C11 C12 C7 122.7(6) . .
N1 C12 C7 108.7(6) . .
C14 C13 C18 120.5(6) . .
C14 C13 N1 119.2(6) . .
C18 C13 N1 120.3(6) . .
C13 C14 C15 118.9(7) . .
C13 C14 H14 120.6 . .
C15 C14 H14 120.6 . .
C16 C15 C14 121.9(7) . .
C16 C15 H15 119.1 . .
C14 C15 H15 119.1 . .
C15 C16 C17 118.4(6) . .
C15 C16 C21 118.5(7) . .
C17 C16 C21 122.8(7) . .
C18 C17 C16 120.8(7) . .
C18 C17 H17 119.6 . .
C16 C17 H17 119.6 . .
C17 C18 C13 119.4(7) . .
C17 C18 H18 120.3 . .
C13 C18 H18 120.3 . .
O2 C19 O1 126.1(6) . .
O2 C19 C4 117.7(6) . .
O1 C19 C4 116.1(6) . .
O4 C20 O3 119.2(6) . .
O4 C20 C9 120.5(6) . .
O3 C20 C9 120.1(6) . .
O4 C20 Zn2 53.3(3) . 4_657
O3 C20 Zn2 66.0(3) . 4_657
C9 C20 Zn2 172.3(5) . 4_657
O5 C21 O6 124.0(8) . .
O5 C21 C16 121.1(10) . .
O6 C21 C16 114.9(9) . .
C23 C22 N2 129.1(5) . .
C23 C22 C27 122.5(6) . .
N2 C22 C27 108.3(5) . .
C24 C23 C22 117.4(6) . .
C24 C23 H23 121.3 . .
C22 C23 H23 121.3 . .
C23 C24 C25 121.5(6) . .
C23 C24 H24 119.2 . .
C25 C24 H24 119.2 . .
C26 C25 C24 120.6(6) . .
C26 C25 C40 121.4(6) . .
C24 C25 C40 117.9(6) . .
C25 C26 C27 118.9(5) . .
C25 C26 H26 120.5 . .
C27 C26 H26 120.5 . .
C26 C27 C22 118.8(5) . .
C26 C27 C28 134.0(5) . .
C22 C27 C28 107.2(5) . .
C29 C28 C33 118.8(6) . .
C29 C28 C27 107.4(5) . .
C33 C28 C27 133.7(6) . .
C30 C29 C28 122.8(6) . .
C30 C29 N2 129.1(6) . .
C28 C29 N2 108.1(5) . .
C31 C30 C29 117.4(6) . .
C31 C30 H30 121.3 . .
C29 C30 H30 121.3 . .
C30 C31 C32 121.5(6) . .
C30 C31 H31 119.2 . .
C32 C31 H31 119.2 . .
C33 C32 C31 119.0(6) . .
C33 C32 C41 122.2(6) . .
C31 C32 C41 118.7(6) . .
C32 C33 C28 120.3(6) . .
C32 C33 H33 119.8 . .
C28 C33 H33 119.8 . .
C35 C34 C39 120.3(7) . .
C35 C34 N2 122.2(7) . .
C39 C34 N2 117.5(7) . .
C34 C35 C36 121.6(8) . .
C34 C35 H35 119.2 . .
C36 C35 H35 119.2 . .
C37 C36 C35 123.3(10) . .
C37 C36 H36 118.3 . .
C35 C36 H36 118.3 . .
C36 C37 C38 114.6(10) . .
C36 C37 C42 125.6(10) . .
C38 C37 C42 119.9(10) . .
C39 C38 C37 124.5(10) . .
C39 C38 H38 117.7 . .
C37 C38 H38 117.7 . .
C34 C39 C38 115.6(9) . .
C34 C39 H39 122.2 . .
C38 C39 H39 122.2 . .
O7 C40 O8 125.4(6) . .
O7 C40 C25 116.4(6) . .
O8 C40 C25 118.3(6) . .
O10 C41 O9 125.6(6) . .
O10 C41 C32 117.7(6) . .
O9 C41 C32 116.6(6) . .
O11 C42 O12 136.4(12) . .
O11 C42 C37 109.2(10) . .
O12 C42 C37 113.6(11) . .
O11 C42 Zn3 51.2(6) . 8_455
O12 C42 Zn3 85.8(8) . 8_455
C37 C42 Zn3 160.4(8) . 8_455
O13 C43 O13 131.4(12) 2_657 .
O13 C43 H43 114.3 2_657 .
O13 C43 H43 114.3 . .
O15 C44 O14 124.7(7) . .
O15 C44 H44 117.7 . .
O14 C44 H44 117.7 . .
C1 N1 C12 108.1(5) . .
C1 N1 C13 126.7(5) . .
C12 N1 C13 125.0(5) . .
C22 N2 C29 109.0(5) . .
C22 N2 C34 124.2(5) . .
C29 N2 C34 126.7(5) . .
C19 O1 Zn1 125.4(4) . .
C19 O2 Zn1 128.7(4) . 5_667
C20 O3 Zn3 133.2(4) . 4_657
C20 O3 Zn2 84.0(4) . 4_657
Zn3 O3 Zn2 96.47(17) 4_657 4_657
C20 O4 Zn2 97.5(4) . 4_657
C21 O5 Zn2 136.7(7) . 7_667
C21 O6 Zn3 117.4(6) . 7_667
C40 O7 Zn2 142.9(4) . .
C40 O8 Zn3 119.7(4) . .
C41 O9 Zn1 123.3(4) . 3_545
C41 O10 Zn1 131.4(4) . 7_657
C42 O11 Zn3 100.8(8) . 8_455
C43 O13 Zn2 121.4(6) . .
C44 O14 Zn2 119.0(5) . .
C44 O15 Zn1 119.3(4) . .

loop_
_geom_bond_atom_site_label_1
_geom_bond_atom_site_label_2
_geom_bond_distance
_geom_bond_site_symmetry_2
Zn1 O15 1.993(4) .
Zn1 O1 2.022(4) .
Zn1 O9 2.038(4) 3_455
Zn1 O2 2.046(4) 5_667
Zn1 O10 2.090(4) 7_657
Zn1 Zn1 2.9632(13) 5_667
Zn2 O7 1.970(5) .
Zn2 O14 2.038(4) .
Zn2 O13 2.050(5) .
Zn2 O4 2.061(5) 4_647
Zn2 O5 2.156(6) 7_667
Zn2 O3 2.342(4) 4_647
Zn2 C20 2.550(7) 4_647
Zn3 O6 1.961(6) 7_667
Zn3 O11 1.968(10) 8_556
Zn3 O8 1.974(4) .
Zn3 O3 1.996(4) 4_647
Zn3 C42 2.482(11) 8_556
C1 N1 1.382(8) .
C1 C2 1.394(9) .
C1 C6 1.403(8) .
C2 C3 1.380(9) .
C2 H2 0.9300 .
C3 C4 1.420(9) .
C3 H3 0.9300 .
C4 C5 1.375(8) .
C4 C19 1.505(8) .
C5 C6 1.403(8) .
C5 H5 0.9300 .
C6 C7 1.434(8) .
C7 C8 1.393(8) .
C7 C12 1.407(9) .
C8 C9 1.389(8) .
C8 H8 0.9300 .
C9 C10 1.403(9) .
C9 C20 1.477(8) .
C10 C11 1.377(9) .
C10 H10 0.9300 .
C11 C12 1.377(9) .
C11 H11 0.9300 .
C12 N1 1.407(8) .
C13 C14 1.366(10) .
C13 C18 1.374(9) .
C13 N1 1.425(8) .
C14 C15 1.376(10) .
C14 H14 0.9300 .
C15 C16 1.356(9) .
C15 H15 0.9300 .
C16 C17 1.383(10) .
C16 C21 1.537(10) .
C17 C18 1.366(10) .
C17 H17 0.9300 .
C18 H18 0.9300 .
C19 O2 1.257(7) .
C19 O1 1.259(8) .
C20 O4 1.257(7) .
C20 O3 1.284(7) .
C20 Zn2 2.550(7) 4_657
C21 O5 1.203(11) .
C21 O6 1.253(11) .
C22 C23 1.391(9) .
C22 N2 1.391(8) .
C22 C27 1.406(8) .
C23 C24 1.364(9) .
C23 H23 0.9300 .
C24 C25 1.419(8) .
C24 H24 0.9300 .
C25 C26 1.374(8) .
C25 C40 1.499(9) .
C26 C27 1.405(8) .
C26 H26 0.9300 .
C27 C28 1.443(8) .
C28 C29 1.397(8) .
C28 C33 1.404(8) .
C29 C30 1.391(9) .
C29 N2 1.406(8) .
C30 C31 1.390(8) .
C30 H30 0.9300 .
C31 C32 1.428(8) .
C31 H31 0.9300 .
C32 C33 1.384(8) .
C32 C41 1.473(8) .
C33 H33 0.9300 .
C34 C35 1.371(10) .
C34 C39 1.413(10) .
C34 N2 1.431(8) .
C35 C36 1.378(10) .
C35 H35 0.9300 .
C36 C37 1.360(13) .
C36 H36 0.9300 .
C37 C38 1.436(14) .
C37 C42 1.554(9) .
C38 C39 1.418(11) .
C38 H38 0.9300 .
C39 H39 0.9300 .
C40 O7 1.235(7) .
C40 O8 1.269(7) .
C41 O10 1.250(7) .
C41 O9 1.261(7) .
C42 O11 1.186(8) .
C42 O12 1.200(8) .
C42 Zn3 2.482(11) 8_455
C43 O13 1.221(7) 2_657
C43 O13 1.221(7) .
C43 H43 0.9300 .
C44 O15 1.236(7) .
C44 O14 1.261(7) .
C44 H44 0.9300 .
O2 Zn1 2.046(4) 5_667
O3 Zn3 1.996(4) 4_657
O3 Zn2 2.342(4) 4_657
O4 Zn2 2.061(5) 4_657
O5 Zn2 2.156(6) 7_667
O6 Zn3 1.961(6) 7_667
O9 Zn1 2.038(4) 3_545
O10 Zn1 2.090(4) 7_657
O11 Zn3 1.968(10) 8_455

loop_
_platon_squeeze_void_nr
_platon_squeeze_void_average_x
_platon_squeeze_void_average_y
_platon_squeeze_void_average_z
_platon_squeeze_void_volume
_platon_squeeze_void_count_electrons
_platon_squeeze_void_content
1 0.426 -0.095 -0.018 3386 655 ' '
